data_4325735
loop_
_publ_author_name
'Gengwen Tan'
'Hongping Zhu'

_publ_section_title
;
 Probing Stepwise Reaction of NNP-Ligand Copper(I) Complex with Elemental
 Sulfur by Using N-Heterocyclic Carbene as a Trapper
;
_journal_name_full 'Inorganic Chemistry'
_journal_page_first 6979
_journal_page_last 6986
_journal_paper_doi 10.1021/ic200008z
_journal_volume 50
_journal_year 2011
_chemical_formula_sum 'C34 H38 Cu N4 P S'
_chemical_formula_weight 629.25
_chemical_name_systematic
; 
 ? 
;
_space_group_IT_number 4
_symmetry_cell_setting monoclinic
_symmetry_space_group_name_Hall 'P 2yb'
_symmetry_space_group_name_H-M 'P 1 21 1'
_atom_sites_solution_hydrogens geom
_atom_sites_solution_primary direct
_atom_sites_solution_secondary difmap
_audit_creation_method SHELXL-97
_cell_angle_alpha 90.00
_cell_angle_beta 97.681(7)
_cell_angle_gamma 90.00
_cell_formula_units_Z 2
_cell_length_a 11.1838(8)
_cell_length_b 8.8057(8)
_cell_length_c 16.4636(13)
_cell_measurement_reflns_used 2415
_cell_measurement_temperature 173(2)
_cell_measurement_theta_max 29.8714
_cell_measurement_theta_min 2.8896
_cell_volume 1606.8(2)
_computing_cell_refinement CrysAlisPro
_computing_data_collection CrysAlisPro
_computing_data_reduction CrysAlisPro
_computing_molecular_graphics 'Bruker SHELXTL'
_computing_publication_material 'Bruker SHELXTL'
_computing_structure_refinement 'SHELXL-97 (Sheldrick, 1997)'
_computing_structure_solution 'SHELXS-97 (Sheldrick, 1990)'
_diffrn_ambient_temperature 173(2)
_diffrn_detector_area_resol_mean 16.1903
_diffrn_measured_fraction_theta_full 0.998
_diffrn_measured_fraction_theta_max 0.998
_diffrn_measurement_device_type 'Xcalibur, Sapphire3, Gemini ultra'
_diffrn_measurement_method 'phi and omega scans'
_diffrn_radiation_monochromator graphite
_diffrn_radiation_source 'Enhance (Mo) X-ray Source'
_diffrn_radiation_type MoK\a
_diffrn_radiation_wavelength 0.71073
_diffrn_reflns_av_R_equivalents 0.0753
_diffrn_reflns_av_sigmaI/netI 0.1874
_diffrn_reflns_limit_h_max 13
_diffrn_reflns_limit_h_min -10
_diffrn_reflns_limit_k_max 10
_diffrn_reflns_limit_k_min -10
_diffrn_reflns_limit_l_max 20
_diffrn_reflns_limit_l_min -20
_diffrn_reflns_number 14042
_diffrn_reflns_theta_full 26.00
_diffrn_reflns_theta_max 26.00
_diffrn_reflns_theta_min 2.90
_exptl_absorpt_coefficient_mu 0.823
_exptl_absorpt_correction_T_max 0.9678
_exptl_absorpt_correction_T_min 0.9222
_exptl_absorpt_correction_type multi-scan
_exptl_absorpt_process_details empirical
_exptl_crystal_colour yellow
_exptl_crystal_density_diffrn 1.301
_exptl_crystal_description plate
_exptl_crystal_F_000 660
_exptl_crystal_size_max 0.10
_exptl_crystal_size_mid 0.06
_exptl_crystal_size_min 0.04
_refine_diff_density_max 0.720
_refine_diff_density_min -0.406
_refine_diff_density_rms 0.051
_refine_ls_abs_structure_details 'Flack H D (1983), Acta Cryst. A39, 876-881'
_refine_ls_abs_structure_Flack -0.003(10)
_refine_ls_goodness_of_fit_ref 0.687
_refine_ls_hydrogen_treatment 'refined in a riding mode to the carrier atom'
_refine_ls_matrix_type full
_refine_ls_number_parameters 376
_refine_ls_number_reflns 5908
_refine_ls_number_restraints 5
_refine_ls_restrained_S_all 0.687
_refine_ls_R_factor_all 0.1029
_refine_ls_R_factor_gt 0.0451
_refine_ls_shift/su_max 0.000
_refine_ls_shift/su_mean 0.000
_refine_ls_structure_factor_coef Fsqd
_refine_ls_weighting_details 'calc w=1/[\s^2^(Fo^2^)+(0.0000P)^2^+0.0000P] where P=(Fo^2^+2Fc^2^)/3'
_refine_ls_weighting_scheme calc
_refine_ls_wR_factor_gt 0.0389
_refine_ls_wR_factor_ref 0.0453
_reflns_number_gt 3106
_reflns_number_total 5908
_reflns_threshold_expression >2sigma(I)
_cod_data_source_file ic200008z_si_001_3.cif
_cod_data_source_block compound_3
_cod_database_code 4325735

loop_
_symmetry_equiv_pos_as_xyz
'x, y, z'
'-x, y+1/2, -z'

loop_
_atom_site_label
_atom_site_type_symbol
_atom_site_fract_x
_atom_site_fract_y
_atom_site_fract_z
_atom_site_U_iso_or_equiv
_atom_site_adp_type
_atom_site_occupancy
_atom_site_symmetry_multiplicity
_atom_site_calc_flag
_atom_site_refinement_flags
_atom_site_disorder_assembly
_atom_site_disorder_group
Cu1 Cu 0.89400(4) 0.23168(7) 0.13317(3) 0.04753(18) Uani 1 1 d . . .
S1 S 0.75621(9) 0.40889(13) 0.21102(6) 0.0324(3) Uani 1 1 d . . .
P1 P 0.76799(9) 0.31802(13) 0.31993(7) 0.0244(3) Uani 1 1 d . . .
N1 N 1.0655(3) 0.2498(6) 0.1781(2) 0.0498(11) Uani 1 1 d . . .
N2 N 0.9077(3) 0.0842(4) 0.25127(19) 0.0332(10) Uani 1 1 d . . .
N3 N 0.7857(3) 0.2537(5) -0.0405(2) 0.0414(10) Uani 1 1 d . . .
N4 N 0.6953(3) 0.0887(4) 0.0241(2) 0.0269(9) Uani 1 1 d . . .
C1 C 1.1644(4) 0.3236(6) 0.1572(3) 0.0775(19) Uani 1 1 d . . .
H1A H 1.1636 0.3992 0.1160 0.093 Uiso 1 1 calc R . .
C2 C 1.2680(4) 0.2691(9) 0.2071(3) 0.109(3) Uani 1 1 d . . .
H2A H 1.3485 0.3020 0.2051 0.131 Uiso 1 1 calc R . .
C3 C 1.2333(4) 0.1620(8) 0.2582(3) 0.082(2) Uani 1 1 d . . .
H3A H 1.2836 0.1051 0.2982 0.099 Uiso 1 1 calc R . .
C4 C 1.1076(4) 0.1528(6) 0.2396(3) 0.0449(15) Uani 1 1 d . . .
C5 C 1.0211(4) 0.0696(5) 0.2765(3) 0.0417(13) Uani 1 1 d . . .
H5A H 1.0470 0.0022 0.3204 0.050 Uiso 1 1 calc R . .
C11 C 0.8165(4) 0.0176(5) 0.2893(2) 0.0331(12) Uani 1 1 d . . .
C12 C 0.7943(4) -0.1360(5) 0.2881(3) 0.0459(14) Uani 1 1 d . . .
H12A H 0.8489 -0.2029 0.2666 0.055 Uiso 1 1 calc R . .
C13 C 0.6943(5) -0.1944(6) 0.3176(2) 0.0522(15) Uani 1 1 d . . .
H13A H 0.6797 -0.3007 0.3158 0.063 Uiso 1 1 calc R . .
C14 C 0.6158(4) -0.0989(6) 0.3496(3) 0.0500(14) Uani 1 1 d . . .
H14A H 0.5466 -0.1392 0.3697 0.060 Uiso 1 1 calc R . .
C15 C 0.6368(4) 0.0551(5) 0.3528(2) 0.0326(12) Uani 1 1 d . . .
H15A H 0.5831 0.1201 0.3765 0.039 Uiso 1 1 calc R . .
C16 C 0.7355(4) 0.1162(5) 0.3220(2) 0.0296(12) Uani 1 1 d . . .
C17 C 0.6604(3) 0.4052(5) 0.3783(2) 0.0266(11) Uani 1 1 d . . .
C18 C 0.5408(3) 0.4161(5) 0.3395(2) 0.0404(13) Uani 1 1 d . . .
H18A H 0.5188 0.3724 0.2869 0.049 Uiso 1 1 calc R . .
C19 C 0.4561(4) 0.4901(6) 0.3779(3) 0.0544(16) Uani 1 1 d . . .
H19A H 0.3749 0.4939 0.3523 0.065 Uiso 1 1 calc R . .
C20 C 0.4863(4) 0.5581(6) 0.4519(3) 0.0549(17) Uani 1 1 d . . .
H20A H 0.4271 0.6119 0.4768 0.066 Uiso 1 1 calc R . .
C21 C 0.6038(4) 0.5485(5) 0.4910(3) 0.0533(15) Uani 1 1 d . . .
H21A H 0.6249 0.5944 0.5431 0.064 Uiso 1 1 calc R . .
C22 C 0.6901(4) 0.4722(5) 0.4541(2) 0.0341(12) Uani 1 1 d . . .
H22A H 0.7705 0.4658 0.4811 0.041 Uiso 1 1 calc R . .
C23 C 0.9149(3) 0.3428(4) 0.3803(2) 0.0260(11) Uani 1 1 d . . .
C24 C 0.9448(3) 0.2606(5) 0.4521(2) 0.0375(13) Uani 1 1 d . . .
H24A H 0.8888 0.1912 0.4699 0.045 Uiso 1 1 calc R . .
C25 C 1.0557(4) 0.2805(5) 0.4968(3) 0.0517(16) Uani 1 1 d . . .
H25A H 1.0750 0.2285 0.5474 0.062 Uiso 1 1 calc R . .
C26 C 1.1403(4) 0.3758(6) 0.4691(3) 0.0585(18) Uani 1 1 d . . .
H26A H 1.2182 0.3866 0.4995 0.070 Uiso 1 1 calc R . .
C27 C 1.1104(4) 0.4539(5) 0.3978(3) 0.0526(15) Uani 1 1 d . . .
H27A H 1.1681 0.5196 0.3788 0.063 Uiso 1 1 calc R . .
C28 C 0.9974(3) 0.4392(5) 0.3526(2) 0.0347(12) Uani 1 1 d . . .
H28A H 0.9772 0.4947 0.3032 0.042 Uiso 1 1 calc R . .
C31 C 0.7879(3) 0.1886(5) 0.0348(3) 0.0320(13) Uani 1 1 d . A .
C32 C 0.6908(4) 0.1977(5) -0.0970(3) 0.0381(13) Uani 1 1 d . A .
C33 C 0.6338(3) 0.0919(5) -0.0564(3) 0.0326(12) Uani 1 1 d . A .
C34 C 0.6674(3) 0.2437(6) -0.1853(2) 0.0614(13) Uani 1 1 d . . .
H34A H 0.5901 0.2012 -0.2102 0.092 Uiso 1 1 calc R A .
H34B H 0.7323 0.2054 -0.2142 0.092 Uiso 1 1 calc R . .
H34C H 0.6644 0.3547 -0.1891 0.092 Uiso 1 1 calc R . .
C35 C 0.5280(3) -0.0031(5) -0.0865(2) 0.0482(14) Uani 1 1 d . . .
H35A H 0.4979 0.0252 -0.1432 0.072 Uiso 1 1 calc R A .
H35B H 0.4644 0.0131 -0.0519 0.072 Uiso 1 1 calc R . .
H35C H 0.5516 -0.1103 -0.0845 0.072 Uiso 1 1 calc R . .
C37 C 0.6662(3) -0.0064(5) 0.0913(3) 0.0322(12) Uani 1 1 d . A .
H37A H 0.7326 0.0100 0.1375 0.039 Uiso 1 1 calc R . .
C371 C 0.6667(3) -0.1761(4) 0.0720(3) 0.0559(14) Uani 1 1 d . . .
H37B H 0.7438 -0.2036 0.0538 0.084 Uiso 1 1 calc R A .
H37C H 0.6007 -0.1994 0.0284 0.084 Uiso 1 1 calc R . .
H37D H 0.6560 -0.2341 0.1213 0.084 Uiso 1 1 calc R . .
C372 C 0.5512(3) 0.0441(5) 0.1228(2) 0.0532(14) Uani 1 1 d . . .
H37E H 0.5572 0.1520 0.1373 0.080 Uiso 1 1 calc R A .
H37F H 0.5395 -0.0156 0.1714 0.080 Uiso 1 1 calc R . .
H37G H 0.4824 0.0284 0.0801 0.080 Uiso 1 1 calc R . .
C36 C 0.8910(16) 0.3587(15) -0.0446(10) 0.043(4) Uiso 0.413(19) 1 d PD A 2
H36A H 0.9483 0.3431 0.0068 0.051 Uiso 0.413(19) 1 calc PR A 2
C361 C 0.8257(14) 0.5181(14) -0.0361(10) 0.047(5) Uiso 0.413(19) 1 d PD A 2
H36B H 0.7976 0.5242 0.0177 0.070 Uiso 0.413(19) 1 calc PR A 2
H36C H 0.7567 0.5272 -0.0793 0.070 Uiso 0.413(19) 1 calc PR A 2
H36D H 0.8829 0.6006 -0.0415 0.070 Uiso 0.413(19) 1 calc PR A 2
C362 C 0.9579(11) 0.3102(16) -0.1176(10) 0.051(4) Uiso 0.413(19) 1 d PD A 2
H36E H 0.9665 0.1994 -0.1178 0.077 Uiso 0.413(19) 1 calc PR A 2
H36F H 1.0380 0.3574 -0.1116 0.077 Uiso 0.413(19) 1 calc PR A 2
H36G H 0.9113 0.3432 -0.1692 0.077 Uiso 0.413(19) 1 calc PR A 2
C36A C 0.8522(9) 0.3867(11) -0.0696(7) 0.036(3) Uiso 0.587(19) 1 d PD A 1
H36H H 0.8084 0.4288 -0.1217 0.043 Uiso 0.587(19) 1 calc PR A 1
C36B C 0.8751(12) 0.5049(13) -0.0073(7) 0.078(4) Uiso 0.587(19) 1 d PD A 1
H36I H 0.7981 0.5448 0.0058 0.118 Uiso 0.587(19) 1 calc PR A 1
H36J H 0.9214 0.5873 -0.0282 0.118 Uiso 0.587(19) 1 calc PR A 1
H36K H 0.9211 0.4621 0.0422 0.118 Uiso 0.587(19) 1 calc PR A 1
C36C C 0.9766(8) 0.3312(12) -0.0820(9) 0.059(3) Uiso 0.587(19) 1 d PD A 1
H36L H 0.9696 0.2577 -0.1272 0.088 Uiso 0.587(19) 1 calc PR A 1
H36M H 1.0150 0.2824 -0.0317 0.088 Uiso 0.587(19) 1 calc PR A 1
H36N H 1.0258 0.4175 -0.0953 0.088 Uiso 0.587(19) 1 calc PR A 1

loop_
_atom_site_aniso_label
_atom_site_aniso_U_11
_atom_site_aniso_U_22
_atom_site_aniso_U_33
_atom_site_aniso_U_23
_atom_site_aniso_U_13
_atom_site_aniso_U_12
Cu1 0.0394(3) 0.0432(4) 0.0560(4) -0.0111(4) -0.0081(3) -0.0111(4)
S1 0.0353(7) 0.0366(8) 0.0254(7) 0.0054(7) 0.0040(5) 0.0023(6)
P1 0.0203(7) 0.0283(8) 0.0241(7) -0.0004(6) 0.0011(5) -0.0020(6)
N1 0.030(2) 0.078(3) 0.041(3) -0.018(3) 0.0055(18) -0.019(3)
N2 0.030(2) 0.035(3) 0.035(2) -0.006(2) 0.0018(19) 0.0052(19)
N3 0.044(2) 0.040(3) 0.045(3) -0.009(2) 0.0216(19) -0.018(2)
N4 0.025(2) 0.025(2) 0.030(2) -0.0070(19) -0.0007(17) -0.0031(17)
C1 0.050(3) 0.129(5) 0.056(4) -0.042(4) 0.016(3) -0.054(3)
C2 0.032(3) 0.235(11) 0.060(4) -0.052(6) 0.007(3) -0.054(5)
C3 0.023(4) 0.170(8) 0.049(4) -0.047(4) -0.010(3) 0.004(3)
C4 0.024(3) 0.079(5) 0.031(3) -0.028(3) 0.001(2) 0.001(3)
C5 0.048(3) 0.032(3) 0.041(3) -0.012(3) -0.006(3) 0.015(3)
C11 0.035(3) 0.033(4) 0.028(3) 0.002(2) -0.008(2) -0.004(2)
C12 0.068(4) 0.033(4) 0.033(3) 0.006(2) -0.008(2) -0.002(3)
C13 0.102(4) 0.018(3) 0.033(3) 0.014(3) -0.003(3) -0.015(3)
C14 0.068(4) 0.049(4) 0.031(3) 0.001(3) 0.002(2) -0.033(3)
C15 0.041(3) 0.030(3) 0.025(3) 0.003(3) -0.003(2) -0.016(2)
C16 0.026(3) 0.030(3) 0.028(3) 0.004(2) -0.010(2) -0.007(2)
C17 0.015(2) 0.039(3) 0.025(3) 0.009(3) 0.0040(18) -0.002(2)
C18 0.031(3) 0.060(4) 0.032(3) 0.003(3) 0.010(2) 0.009(3)
C19 0.022(3) 0.097(5) 0.046(4) 0.017(3) 0.011(2) 0.017(3)
C20 0.052(4) 0.084(5) 0.035(3) 0.014(3) 0.030(3) 0.023(3)
C21 0.064(4) 0.064(4) 0.033(3) -0.006(3) 0.013(3) 0.009(3)
C22 0.039(3) 0.039(3) 0.026(3) -0.003(3) 0.010(2) -0.002(2)
C23 0.021(2) 0.022(3) 0.035(3) -0.007(2) 0.002(2) -0.001(2)
C24 0.035(3) 0.035(4) 0.039(3) -0.007(3) -0.013(2) 0.003(2)
C25 0.043(3) 0.056(5) 0.050(3) -0.013(3) -0.014(3) 0.008(3)
C26 0.024(3) 0.075(5) 0.070(4) -0.035(4) -0.018(3) 0.009(3)
C27 0.031(3) 0.059(4) 0.069(4) -0.018(3) 0.009(3) -0.008(3)
C28 0.025(3) 0.041(3) 0.036(3) -0.011(3) -0.001(2) -0.004(2)
C31 0.025(2) 0.024(4) 0.051(3) -0.012(2) 0.018(2) -0.010(2)
C32 0.042(3) 0.031(4) 0.042(3) -0.010(3) 0.008(2) 0.005(2)
C33 0.028(3) 0.036(3) 0.034(3) -0.013(3) 0.002(2) 0.001(2)
C34 0.096(3) 0.058(3) 0.031(3) -0.004(4) 0.013(2) -0.001(4)
C35 0.043(3) 0.055(4) 0.042(3) -0.007(3) -0.012(2) -0.011(3)
C37 0.032(3) 0.033(3) 0.030(3) 0.005(3) -0.003(2) -0.007(2)
C371 0.059(3) 0.034(3) 0.071(4) 0.002(3) -0.003(3) -0.008(2)
C372 0.056(3) 0.054(4) 0.050(3) 0.009(3) 0.009(3) -0.003(3)

loop_
_atom_type_symbol
_atom_type_description
_atom_type_scat_dispersion_real
_atom_type_scat_dispersion_imag
_atom_type_scat_source
C C 0.0033 0.0016 'International Tables Vol C Tables 4.2.6.8 and 6.1.1.4'
H H 0.0000 0.0000 'International Tables Vol C Tables 4.2.6.8 and 6.1.1.4'
N N 0.0061 0.0033 'International Tables Vol C Tables 4.2.6.8 and 6.1.1.4'
P P 0.1023 0.0942 'International Tables Vol C Tables 4.2.6.8 and 6.1.1.4'
S S 0.1246 0.1234 'International Tables Vol C Tables 4.2.6.8 and 6.1.1.4'
Cu Cu 0.3201 1.2651 'International Tables Vol C Tables 4.2.6.8 and 6.1.1.4'

loop_
_geom_angle_atom_site_label_1
_geom_angle_atom_site_label_2
_geom_angle_atom_site_label_3
_geom_angle
C31 Cu1 N1 142.86(15)
C31 Cu1 N2 124.11(15)
N1 Cu1 N2 77.25(15)
C31 Cu1 S1 101.06(12)
N1 Cu1 S1 111.86(12)
N2 Cu1 S1 84.37(9)
P1 S1 Cu1 103.38(6)
C17 P1 C16 104.9(2)
C17 P1 C23 105.98(19)
C16 P1 C23 106.03(19)
C17 P1 S1 110.25(14)
C16 P1 S1 115.42(16)
C23 P1 S1 113.52(15)
C4 N1 C1 105.9(4)
C4 N1 Cu1 116.9(3)
C1 N1 Cu1 136.5(4)
C5 N2 C11 124.2(4)
C5 N2 Cu1 106.1(3)
C11 N2 Cu1 129.7(3)
C31 N3 C32 112.0(3)
C31 N3 C36A 132.0(6)
C32 N3 C36A 115.3(6)
C31 N3 C36 112.3(8)
C32 N3 C36 135.5(8)
C36A N3 C36 23.4(6)
C31 N4 C33 112.3(4)
C31 N4 C37 121.2(3)
C33 N4 C37 126.5(3)
N1 C1 C2 108.8(5)
C3 C2 C1 108.4(5)
C2 C3 C4 105.5(5)
N1 C4 C3 111.3(5)
N1 C4 C5 117.2(4)
C3 C4 C5 131.4(5)
N2 C5 C4 120.8(5)
C12 C11 N2 123.2(4)
C12 C11 C16 119.1(4)
N2 C11 C16 117.2(4)
C11 C12 C13 121.0(5)
C14 C13 C12 119.9(5)
C13 C14 C15 120.3(5)
C14 C15 C16 120.6(5)
C15 C16 C11 119.0(4)
C15 C16 P1 124.0(4)
C11 C16 P1 117.0(3)
C22 C17 C18 118.7(4)
C22 C17 P1 124.4(3)
C18 C17 P1 116.6(3)
C19 C18 C17 119.8(4)
C20 C19 C18 121.2(4)
C19 C20 C21 119.7(4)
C22 C21 C20 120.0(4)
C17 C22 C21 120.5(4)
C28 C23 C24 120.5(4)
C28 C23 P1 119.3(3)
C24 C23 P1 120.1(3)
C25 C24 C23 119.4(4)
C24 C25 C26 120.7(5)
C27 C26 C25 119.2(4)
C26 C27 C28 121.1(5)
C23 C28 C27 119.0(4)
N4 C31 N3 103.5(3)
N4 C31 Cu1 128.1(3)
N3 C31 Cu1 128.3(3)
C33 C32 N3 106.2(4)
C33 C32 C34 129.2(4)
N3 C32 C34 124.5(4)
C32 C33 N4 106.0(4)
C32 C33 C35 129.1(4)
N4 C33 C35 124.9(4)
N4 C37 C372 112.1(3)
N4 C37 C371 113.3(4)
C372 C37 C371 112.6(3)
N3 C36 C362 109.0(10)
N3 C36 C361 99.6(12)
C362 C36 C361 125.5(14)
C36B C36A N3 112.4(7)
C36B C36A C36C 104.3(14)
N3 C36A C36C 107.2(8)

loop_
_geom_bond_atom_site_label_1
_geom_bond_atom_site_label_2
_geom_bond_distance
Cu1 C31 1.913(4)
Cu1 N1 1.968(3)
Cu1 N2 2.326(3)
Cu1 S1 2.6420(12)
S1 P1 1.9517(15)
P1 C17 1.808(4)
P1 C16 1.815(4)
P1 C23 1.816(3)
N1 C4 1.360(6)
N1 C1 1.366(5)
N2 C5 1.288(4)
N2 C11 1.395(5)
N3 C31 1.364(5)
N3 C32 1.404(4)
N3 C36A 1.499(9)
N3 C36 1.505(13)
N4 C31 1.352(4)
N4 C33 1.408(4)
N4 C37 1.459(4)
C1 C2 1.411(6)
C2 C3 1.355(8)
C3 C4 1.400(6)
C4 C5 1.413(6)
C11 C12 1.375(5)
C11 C16 1.412(5)
C12 C13 1.378(5)
C13 C14 1.371(5)
C14 C15 1.376(6)
C15 C16 1.384(5)
C17 C22 1.380(5)
C17 C18 1.406(4)
C18 C19 1.372(5)
C19 C20 1.359(5)
C20 C21 1.386(5)
C21 C22 1.382(5)
C23 C28 1.376(5)
C23 C24 1.388(5)
C24 C25 1.366(4)
C25 C26 1.387(6)
C26 C27 1.364(6)
C27 C28 1.384(4)
C32 C33 1.355(5)
C32 C34 1.497(5)
C33 C35 1.480(4)
C37 C372 1.517(5)
C37 C371 1.528(5)
C36 C362 1.558(18)
C36 C361 1.60(2)
C36A C36B 1.460(14)
C36A C36C 1.514(12)
